data_4069487
loop_
_publ_author_name
'Tondreau, Aaron M.'
'Darmon, Jonathan M.'
'Wile, Bradley M.'
'Floyd, Sarah K.'
'Lobkovsky, Emil'
'Chirik, Paul J.'

_publ_section_title
;
 Enantiopure Pyridine Bis(oxazoline) &#x201C;Pybox&#x201D; and
 Bis(oxazoline) &#x201C;Box&#x201D; Iron Dialkyl Complexes: Comparison to
 Bis(imino)pyridine Compounds and Application to Catalytic Hydrosilylation
 of Ketones
;
_journal_issue 13
_journal_name_full Organometallics
_journal_page_first 3928
_journal_paper_doi 10.1021/om900224e
_journal_volume 28
_journal_year 2009
_chemical_formula_moiety 'C33 H41 Fe N3 O2 Si2'
_chemical_formula_sum 'C33 H41 Fe N3 O2 Si2'
_chemical_formula_weight 623.72
_chemical_name_systematic
;

 ?

;
_space_group_IT_number 76
_symmetry_cell_setting tetragonal
_symmetry_space_group_name_Hall 'P 4w'
_symmetry_space_group_name_H-M 'P 41'
_atom_sites_solution_hydrogens geom
_atom_sites_solution_primary direct
_atom_sites_solution_secondary difmap
_audit_creation_method SHELXL-97
_cell_angle_alpha 90.00
_cell_angle_beta 90.00
_cell_angle_gamma 90.00
_cell_formula_units_Z 4
_cell_length_a 19.2130(10)
_cell_length_b 19.2130(10)
_cell_length_c 11.9944(11)
_cell_measurement_reflns_used 2556
_cell_measurement_temperature 173(2)
_cell_measurement_theta_max 18.70
_cell_measurement_theta_min 2.27
_cell_volume 4427.6(5)
_computing_cell_refinement 'Bruker SAINT+'
_computing_data_collection 'Bruker APEX2'
_computing_data_reduction 'Bruker SAINT+'
_computing_molecular_graphics 'Bruker SHELXTL'
_computing_publication_material 'Bruker SHELXTL'
_computing_structure_refinement 'SHELXL-97 (Sheldrick, 1997)'
_computing_structure_solution 'SHELXS-97 (Sheldrick, 1990)'
_diffrn_ambient_temperature 173(2)
_diffrn_measured_fraction_theta_full 0.999
_diffrn_measured_fraction_theta_max 0.999
_diffrn_measurement_device_type 'Bruker X8 APEX II diffractometer'
_diffrn_measurement_method 'phi and omega scans'
_diffrn_radiation_monochromator graphite
_diffrn_radiation_source 'fine-focus sealed tube'
_diffrn_radiation_type MoK\a
_diffrn_radiation_wavelength 0.71073
_diffrn_reflns_av_R_equivalents 0.0615
_diffrn_reflns_av_sigmaI/netI 0.0901
_diffrn_reflns_limit_h_max 21
_diffrn_reflns_limit_h_min -21
_diffrn_reflns_limit_k_max 14
_diffrn_reflns_limit_k_min -21
_diffrn_reflns_limit_l_max 13
_diffrn_reflns_limit_l_min -12
_diffrn_reflns_number 16938
_diffrn_reflns_theta_full 23.25
_diffrn_reflns_theta_max 23.25
_diffrn_reflns_theta_min 2.00
_exptl_absorpt_coefficient_mu 0.419
_exptl_absorpt_correction_T_max 0.9793
_exptl_absorpt_correction_T_min 0.8503
_exptl_absorpt_correction_type multi-scan
_exptl_absorpt_process_details SADABS
_exptl_crystal_colour dark
_exptl_crystal_density_diffrn 0.936
_exptl_crystal_density_method 'not measured'
_exptl_crystal_description parallelepiped
_exptl_crystal_F_000 1320
_exptl_crystal_size_max 0.40
_exptl_crystal_size_mid 0.20
_exptl_crystal_size_min 0.05
_platon_squeeze_details ' ?'
_refine_diff_density_max 0.187
_refine_diff_density_min -0.196
_refine_diff_density_rms 0.037
_refine_ls_abs_structure_details 'Flack H D (1983), Acta Cryst. A39, 876-881'
_refine_ls_abs_structure_Flack -0.01(2)
_refine_ls_extinction_method none
_refine_ls_goodness_of_fit_ref 0.884
_refine_ls_hydrogen_treatment riding
_refine_ls_matrix_type full
_refine_ls_number_parameters 370
_refine_ls_number_reflns 6287
_refine_ls_number_restraints 1
_refine_ls_restrained_S_all 0.884
_refine_ls_R_factor_all 0.0682
_refine_ls_R_factor_gt 0.0472
_refine_ls_shift/su_max 0.006
_refine_ls_shift/su_mean 0.001
_refine_ls_structure_factor_coef Fsqd
_refine_ls_weighting_details 'calc w=1/[\s^2^(Fo^2^)+(0.0469P)^2^+0.0000P] where P=(Fo^2^+2Fc^2^)/3'
_refine_ls_weighting_scheme calc
_refine_ls_wR_factor_gt 0.0918
_refine_ls_wR_factor_ref 0.0997
_reflns_number_gt 4579
_reflns_number_total 6287
_reflns_threshold_expression >2sigma(I)
_cod_data_source_file om900224e_si_001.cif
_cod_data_source_block amt3
_cod_depositor_comments
;
The following automatic conversions were performed:

'_symmetry_cell_setting' value 'Tetragonal' changed to 'tetragonal'
according to /home/saulius/struct/CIF-dictionaries/cif_core.dic
dictionary named 'cif_core.dic' version 2.4.2 from 2011-04-26.

Automatic conversion script
Id: cif_fix_values 1715 2011-07-08 13:25:40Z adriana 
;
_cod_original_sg_symbol_H-M P4(1)
_cod_database_code 4069487

loop_
_symmetry_equiv_pos_as_xyz
'x, y, z'
'-x, -y, z+1/2'
'-y, x, z+1/4'
'y, -x, z+3/4'

loop_
_atom_site_label
_atom_site_type_symbol
_atom_site_fract_x
_atom_site_fract_y
_atom_site_fract_z
_atom_site_U_iso_or_equiv
_atom_site_adp_type
_atom_site_occupancy
_atom_site_symmetry_multiplicity
_atom_site_calc_flag
_atom_site_refinement_flags
Fe1 Fe 0.20595(2) 0.34673(2) 0.10544(4) 0.03515(12) Uani 1 1 d .
Si1 Si 0.19827(6) 0.38656(6) 0.37513(7) 0.0601(3) Uani 1 1 d .
Si2 Si 0.23623(6) 0.30958(6) -0.16199(7) 0.0594(3) Uani 1 1 d .
O1 O 0.01038(11) 0.43615(12) 0.02058(18) 0.0457(6) Uani 1 1 d .
O2 O 0.19202(13) 0.13673(13) 0.2126(2) 0.0633(8) Uani 1 1 d .
N1 N 0.12479(13) 0.42296(14) 0.05870(19) 0.0381(7) Uani 1 1 d .
N2 N 0.11665(12) 0.29261(13) 0.1072(2) 0.0392(7) Uani 1 1 d .
N3 N 0.23423(14) 0.24089(14) 0.1597(2) 0.0390(8) Uani 1 1 d .
C1 C 0.06330(17) 0.39579(18) 0.0524(2) 0.0393(9) Uani 1 1 d .
C2 C 0.05367(17) 0.32390(17) 0.0792(3) 0.0436(9) Uani 1 1 d .
C3 C -0.00748(17) 0.28847(19) 0.0809(3) 0.0551(11) Uani 1 1 d .
H3A H -0.0493 0.3111 0.0593 0.066 Uiso 1 1 calc R
C4 C -0.00910(18) 0.22014(19) 0.1135(4) 0.0694(12) Uani 1 1 d .
H4A H -0.0520 0.1956 0.1155 0.083 Uiso 1 1 calc R
C5 C 0.05224(18) 0.18704(19) 0.1436(3) 0.0612(12) Uani 1 1 d .
H5A H 0.0522 0.1396 0.1662 0.073 Uiso 1 1 calc R
C6 C 0.11428(19) 0.22530(19) 0.1399(3) 0.0521(11) Uani 1 1 d .
C7 C 0.1824(2) 0.20109(19) 0.1701(3) 0.0461(10) Uani 1 1 d .
C8 C 0.03812(17) 0.50662(18) 0.0139(3) 0.0451(10) Uani 1 1 d .
H8A H 0.0256 0.5293 -0.0585 0.054 Uiso 1 1 calc R
C9 C 0.01471(17) 0.55060(18) 0.1133(3) 0.0537(10) Uani 1 1 d .
H9A H -0.0145 0.5901 0.0883 0.064 Uiso 1 1 calc R
H9B H -0.0122 0.5221 0.1668 0.064 Uiso 1 1 calc R
C10 C 0.0797(2) 0.57593(19) 0.1647(3) 0.0542(11) Uani 1 1 d .
C11 C 0.0895(2) 0.6232(2) 0.2538(3) 0.0694(13) Uani 1 1 d .
H11A H 0.0504 0.6435 0.2898 0.083 Uiso 1 1 calc R
C12 C 0.1545(2) 0.6393(2) 0.2875(3) 0.0754(15) Uani 1 1 d .
H12A H 0.1604 0.6716 0.3468 0.090 Uiso 1 1 calc R
C13 C 0.2127(2) 0.6101(2) 0.2383(3) 0.0684(13) Uani 1 1 d .
H13A H 0.2576 0.6218 0.2654 0.082 Uiso 1 1 calc R
C14 C 0.2064(2) 0.56341(18) 0.1487(3) 0.0533(11) Uani 1 1 d .
H14A H 0.2461 0.5441 0.1131 0.064 Uiso 1 1 calc R
C15 C 0.13893(17) 0.54681(17) 0.1147(3) 0.0419(9) Uani 1 1 d .
C16 C 0.11797(17) 0.49679(16) 0.0249(3) 0.0382(9) Uani 1 1 d .
H16A H 0.1426 0.5065 -0.0469 0.046 Uiso 1 1 calc R
C17 C 0.26613(19) 0.1304(2) 0.2314(3) 0.0575(11) Uani 1 1 d .
H17A H 0.2757 0.1168 0.3104 0.069 Uiso 1 1 calc R
C18 C 0.3009(2) 0.08090(18) 0.1523(3) 0.0600(12) Uani 1 1 d .
H18A H 0.2663 0.0605 0.1005 0.072 Uiso 1 1 calc R
H18B H 0.3237 0.0427 0.1938 0.072 Uiso 1 1 calc R
C19 C 0.35382(17) 0.12271(18) 0.0892(3) 0.0437(9) Uani 1 1 d .
C20 C 0.40002(19) 0.1009(2) 0.0106(3) 0.0529(11) Uani 1 1 d .
H20A H 0.4019 0.0534 -0.0111 0.064 Uiso 1 1 calc R
C21 C 0.4445(2) 0.1498(2) -0.0374(3) 0.0542(11) Uani 1 1 d .
H21A H 0.4764 0.1355 -0.0933 0.065 Uiso 1 1 calc R
C22 C 0.4427(2) 0.21706(19) -0.0053(3) 0.0551(11) Uani 1 1 d .
H22A H 0.4732 0.2498 -0.0391 0.066 Uiso 1 1 calc R
C23 C 0.39737(17) 0.23839(18) 0.0755(3) 0.0479(10) Uani 1 1 d .
H23A H 0.3975 0.2855 0.0995 0.057 Uiso 1 1 calc R
C24 C 0.35135(17) 0.19142(17) 0.1221(3) 0.0403(9) Uani 1 1 d .
C25 C 0.29591(18) 0.20373(18) 0.2065(3) 0.0438(10) Uani 1 1 d .
H25A H 0.3143 0.2269 0.2751 0.053 Uiso 1 1 calc R
C26 C 0.24831(18) 0.39156(18) 0.2447(2) 0.0404(10) Uani 1 1 d .
H26A H 0.2942 0.3697 0.2580 0.049 Uiso 1 1 calc R
H26B H 0.2568 0.4413 0.2281 0.049 Uiso 1 1 calc R
C27 C 0.1949(2) 0.2951(2) 0.4284(3) 0.0800(15) Uani 1 1 d .
H27A H 0.2423 0.2782 0.4413 0.120 Uiso 1 1 calc R
H27B H 0.1718 0.2653 0.3732 0.120 Uiso 1 1 calc R
H27C H 0.1687 0.2939 0.4985 0.120 Uiso 1 1 calc R
C28 C 0.2363(3) 0.4429(3) 0.4869(3) 0.1048(19) Uani 1 1 d .
H28A H 0.2852 0.4304 0.4984 0.157 Uiso 1 1 calc R
H28B H 0.2104 0.4360 0.5565 0.157 Uiso 1 1 calc R
H28C H 0.2332 0.4918 0.4644 0.157 Uiso 1 1 calc R
C29 C 0.1057(2) 0.4138(3) 0.3534(4) 0.1124(18) Uani 1 1 d .
H29A H 0.0844 0.3844 0.2960 0.169 Uiso 1 1 calc R
H29B H 0.1044 0.4626 0.3293 0.169 Uiso 1 1 calc R
H29C H 0.0799 0.4088 0.4234 0.169 Uiso 1 1 calc R
C30 C 0.26296(18) 0.35787(19) -0.0387(2) 0.0437(10) Uani 1 1 d .
H30A H 0.2632 0.4079 -0.0583 0.052 Uiso 1 1 calc R
H30B H 0.3116 0.3447 -0.0217 0.052 Uiso 1 1 calc R
C31 C 0.1496(2) 0.3417(2) -0.2112(3) 0.0664(13) Uani 1 1 d .
H31A H 0.1154 0.3368 -0.1511 0.100 Uiso 1 1 calc R
H31B H 0.1346 0.3142 -0.2758 0.100 Uiso 1 1 calc R
H31C H 0.1534 0.3908 -0.2326 0.100 Uiso 1 1 calc R
C32 C 0.2302(2) 0.21438(19) -0.1339(4) 0.0841(14) Uani 1 1 d .
H32A H 0.1983 0.2063 -0.0714 0.126 Uiso 1 1 calc R
H32B H 0.2764 0.1963 -0.1151 0.126 Uiso 1 1 calc R
H32C H 0.2126 0.1905 -0.2004 0.126 Uiso 1 1 calc R
C33 C 0.3004(3) 0.3203(3) -0.2795(3) 0.1040(19) Uani 1 1 d .
H33A H 0.3055 0.3698 -0.2973 0.156 Uiso 1 1 calc R
H33B H 0.2836 0.2953 -0.3454 0.156 Uiso 1 1 calc R
H33C H 0.3457 0.3013 -0.2570 0.156 Uiso 1 1 calc R

loop_
_atom_site_aniso_label
_atom_site_aniso_U_11
_atom_site_aniso_U_22
_atom_site_aniso_U_33
_atom_site_aniso_U_23
_atom_site_aniso_U_13
_atom_site_aniso_U_12
Fe1 0.0340(3) 0.0429(3) 0.02862(19) -0.0009(2) 0.0005(2) 0.0043(2)
Si1 0.0747(8) 0.0769(7) 0.0287(5) -0.0018(5) 0.0069(5) 0.0321(6)
Si2 0.0799(8) 0.0674(7) 0.0310(5) -0.0038(5) -0.0003(6) 0.0297(6)
O1 0.0289(13) 0.0447(14) 0.0635(14) 0.0019(12) -0.0116(12) 0.0062(12)
O2 0.0567(17) 0.0536(16) 0.0797(17) 0.0251(14) 0.0153(14) 0.0109(14)
N1 0.0358(16) 0.0441(17) 0.0344(14) 0.0017(13) -0.0038(13) 0.0028(15)
N2 0.0378(15) 0.0343(15) 0.0453(15) 0.0028(15) 0.0023(16) 0.0013(13)
N3 0.0382(17) 0.0425(17) 0.0365(15) -0.0020(13) 0.0060(13) 0.0049(15)
C1 0.0293(19) 0.052(2) 0.0369(18) -0.0082(17) 0.0019(16) 0.0098(19)
C2 0.037(2) 0.040(2) 0.054(2) -0.0061(18) 0.0014(18) 0.0034(18)
C3 0.034(2) 0.053(2) 0.078(3) -0.010(2) -0.006(2) -0.0024(19)
C4 0.038(2) 0.049(2) 0.121(3) -0.008(3) 0.016(3) -0.012(2)
C5 0.039(2) 0.039(2) 0.106(3) 0.004(2) 0.015(2) -0.0049(19)
C6 0.047(2) 0.047(2) 0.063(2) 0.002(2) 0.0008(19) 0.009(2)
C7 0.050(2) 0.043(2) 0.046(2) 0.0074(18) 0.0039(18) 0.002(2)
C8 0.040(2) 0.047(2) 0.049(2) 0.0092(18) -0.0041(18) 0.0031(19)
C9 0.057(2) 0.050(2) 0.054(2) 0.001(2) 0.004(2) 0.0042(19)
C10 0.063(3) 0.048(2) 0.051(2) 0.0031(19) -0.003(2) 0.006(2)
C11 0.086(3) 0.064(3) 0.059(2) -0.019(2) 0.000(2) 0.005(3)
C12 0.095(4) 0.067(3) 0.064(3) -0.022(2) -0.012(3) -0.002(3)
C13 0.079(3) 0.056(3) 0.070(3) 0.000(2) -0.026(2) -0.013(3)
C14 0.062(3) 0.040(2) 0.058(2) 0.0125(19) -0.0103(19) -0.007(2)
C15 0.047(2) 0.0386(19) 0.0397(19) 0.0060(18) 0.0022(19) -0.0008(18)
C16 0.043(2) 0.036(2) 0.0351(18) 0.0059(16) -0.0060(16) 0.0030(18)
C17 0.051(2) 0.068(3) 0.054(2) 0.023(2) 0.009(2) 0.021(2)
C18 0.055(3) 0.047(2) 0.078(3) 0.011(2) 0.006(2) 0.012(2)
C19 0.043(2) 0.045(2) 0.0425(19) 0.0068(19) -0.0052(19) 0.0034(18)
C20 0.054(3) 0.051(2) 0.053(2) -0.005(2) 0.004(2) 0.022(2)
C21 0.051(2) 0.062(3) 0.049(2) 0.002(2) 0.008(2) 0.010(2)
C22 0.057(3) 0.045(2) 0.063(2) 0.013(2) 0.013(2) 0.006(2)
C23 0.039(2) 0.045(2) 0.059(2) 0.0008(19) -0.0014(19) 0.0029(19)
C24 0.040(2) 0.045(2) 0.0350(18) 0.0012(17) -0.0026(17) 0.0104(18)
C25 0.041(2) 0.047(2) 0.0428(19) 0.0036(18) 0.0003(18) 0.0120(19)
C26 0.047(2) 0.038(2) 0.0362(18) -0.0019(16) 0.0024(17) 0.0138(18)
C27 0.100(4) 0.101(4) 0.039(2) 0.001(2) 0.022(2) 0.025(3)
C28 0.165(5) 0.105(4) 0.044(2) -0.026(3) -0.005(3) 0.021(4)
C29 0.090(3) 0.191(5) 0.057(2) 0.029(3) 0.038(3) 0.081(3)
C30 0.043(2) 0.051(2) 0.0367(18) 0.0114(17) 0.0057(17) 0.0205(19)
C31 0.085(3) 0.074(3) 0.040(2) -0.012(2) -0.017(2) 0.021(3)
C32 0.122(4) 0.064(3) 0.067(3) -0.025(2) -0.018(3) 0.021(3)
C33 0.125(4) 0.150(5) 0.037(2) -0.001(3) 0.026(3) 0.067(4)

loop_
_atom_type_symbol
_atom_type_description
_atom_type_scat_dispersion_real
_atom_type_scat_dispersion_imag
_atom_type_scat_source
C C 0.0033 0.0016 'International Tables Vol C Tables 4.2.6.8 and 6.1.1.4'
H H 0.0000 0.0000 'International Tables Vol C Tables 4.2.6.8 and 6.1.1.4'
N N 0.0061 0.0033 'International Tables Vol C Tables 4.2.6.8 and 6.1.1.4'
O O 0.0106 0.0060 'International Tables Vol C Tables 4.2.6.8 and 6.1.1.4'
Si Si 0.0817 0.0704 'International Tables Vol C Tables 4.2.6.8 and 6.1.1.4'
Fe Fe 0.3463 0.8444 'International Tables Vol C Tables 4.2.6.8 and 6.1.1.4'

loop_
_geom_angle_atom_site_label_1
_geom_angle_atom_site_label_2
_geom_angle_atom_site_label_3
_geom_angle
N2 Fe1 C30 121.21(13)
N2 Fe1 C26 123.29(12)
C30 Fe1 C26 115.47(13)
N2 Fe1 N3 74.30(10)
C30 Fe1 N3 102.30(12)
C26 Fe1 N3 92.81(12)
N2 Fe1 N1 75.11(10)
C30 Fe1 N1 95.36(12)
C26 Fe1 N1 102.03(12)
N3 Fe1 N1 149.32(10)
C26 Si1 C27 110.95(17)
C26 Si1 C29 111.31(17)
C27 Si1 C29 106.1(2)
C26 Si1 C28 112.0(2)
C27 Si1 C28 108.2(2)
C29 Si1 C28 108.0(2)
C30 Si2 C31 109.85(16)
C30 Si2 C32 111.79(18)
C31 Si2 C32 108.96(19)
C30 Si2 C33 111.55(19)
C31 Si2 C33 108.09(19)
C32 Si2 C33 106.5(2)
C1 O1 C8 106.1(2)
C7 O2 C17 105.7(3)
C1 N1 C16 106.8(3)
C1 N1 Fe1 113.0(2)
C16 N1 Fe1 140.0(2)
C6 N2 C2 117.0(3)
C6 N2 Fe1 121.8(2)
C2 N2 Fe1 121.1(2)
C7 N3 C25 107.5(3)
C7 N3 Fe1 113.2(2)
C25 N3 Fe1 138.4(2)
N1 C1 O1 118.6(3)
N1 C1 C2 119.7(3)
O1 C1 C2 121.8(3)
C3 C2 N2 122.1(3)
C3 C2 C1 126.8(3)
N2 C2 C1 111.0(3)
C4 C3 C2 120.3(3)
C3 C4 C5 119.6(3)
C4 C5 C6 118.3(3)
N2 C6 C5 122.7(3)
N2 C6 C7 110.6(3)
C5 C6 C7 126.7(3)
N3 C7 O2 118.9(3)
N3 C7 C6 119.9(3)
O2 C7 C6 121.1(3)
O1 C8 C9 111.3(3)
O1 C8 C16 104.1(2)
C9 C8 C16 107.0(3)
C10 C9 C8 105.0(3)
C15 C10 C11 118.1(4)
C15 C10 C9 112.1(3)
C11 C10 C9 129.8(4)
C12 C11 C10 119.8(4)
C11 C12 C13 121.8(4)
C14 C13 C12 121.1(4)
C15 C14 C13 116.7(4)
C14 C15 C10 122.5(3)
C14 C15 C16 127.3(3)
C10 C15 C16 110.2(3)
N1 C16 C15 113.2(2)
N1 C16 C8 103.1(3)
C15 C16 C8 104.4(3)
O2 C17 C18 113.1(3)
O2 C17 C25 104.9(3)
C18 C17 C25 106.9(3)
C17 C18 C19 106.3(3)
C20 C19 C24 121.0(3)
C20 C19 C18 128.8(3)
C24 C19 C18 110.2(3)
C19 C20 C21 118.6(3)
C22 C21 C20 120.8(4)
C21 C22 C23 120.4(4)
C22 C23 C24 120.0(3)
C19 C24 C23 119.2(3)
C19 C24 C25 111.8(3)
C23 C24 C25 129.0(3)
N3 C25 C24 112.9(3)
N3 C25 C17 102.4(3)
C24 C25 C17 104.5(3)
Si1 C26 Fe1 117.66(17)
Si2 C30 Fe1 118.65(18)

loop_
_geom_bond_atom_site_label_1
_geom_bond_atom_site_label_2
_geom_bond_distance
Fe1 N2 2.006(2)
Fe1 C30 2.058(3)
Fe1 C26 2.048(3)
Fe1 N3 2.203(3)
Fe1 N1 2.212(3)
Si1 C26 1.838(3)
Si1 C27 1.871(4)
Si1 C29 1.872(4)
Si1 C28 1.872(4)
Si2 C30 1.820(3)
Si2 C31 1.871(4)
Si2 C32 1.863(4)
Si2 C33 1.885(4)
O1 C1 1.335(4)
O1 C8 1.457(4)
O2 C7 1.350(4)
O2 C17 1.447(4)
N1 C1 1.294(4)
N1 C16 1.481(4)
N2 C6 1.352(4)
N2 C2 1.392(4)
N3 C7 1.262(4)
N3 C25 1.493(4)
C1 C2 1.430(4)
C2 C3 1.358(4)
C3 C4 1.370(5)
C4 C5 1.387(5)
C5 C6 1.401(5)
C6 C7 1.435(5)
C8 C9 1.529(5)
C8 C16 1.551(4)
C9 C10 1.475(5)
C10 C15 1.403(5)
C10 C11 1.415(5)
C11 C12 1.349(6)
C12 C13 1.384(6)
C13 C14 1.405(5)
C14 C15 1.396(5)
C15 C16 1.499(4)
C17 C18 1.499(5)
C17 C25 1.550(5)
C18 C19 1.501(5)
C19 C20 1.361(5)
C19 C24 1.379(4)
C20 C21 1.393(5)
C21 C22 1.349(5)
C22 C23 1.365(5)
C23 C24 1.382(5)
C24 C25 1.488(5)

loop_
_platon_squeeze_void_nr
_platon_squeeze_void_average_x
_platon_squeeze_void_average_y
_platon_squeeze_void_average_z
_platon_squeeze_void_volume
_platon_squeeze_void_count_electrons
1 0.000 0.000 -0.028 814.5 285.1
2 0.500 0.500 -0.025 562.2 226.0
